data_1562619
loop_
_publ_author_name
'Mondal, Bivas'
'Maiti, Rakesh'
'Yang, Xing'
'Xu, Jun'
'Tian, Weiyi'
'Yan, Jialei'
'Li, Xiangyang'
'Chi, Yonggui Robin'

_publ_section_title
;
 Carbene-Catalyzed Enantioselective Annulation of Dinucleophilic
 Hydrazones and Bromoenals for Access to Aryl-Dihydropyridazinones and
 Related Drugs
;
_journal_name_full 'Chemical Science'
_journal_paper_doi 10.1039/D1SC01891D
_journal_year 2021
_chemical_absolute_configuration ad
_chemical_formula_sum 'C21 H16 N4 O5 S'
_chemical_formula_weight 436.44
_space_group_crystal_system orthorhombic
_space_group_IT_number 19
_space_group_name_Hall 'P 2ac 2ab'
_space_group_name_H-M_alt 'P 21 21 21'
_atom_sites_solution_hydrogens geom
_audit_update_record
;
2021-02-12 deposited with the CCDC.	2021-05-17 downloaded from the CCDC.
;
_cell_angle_alpha 90
_cell_angle_beta 90
_cell_angle_gamma 90
_cell_formula_units_Z 4
_cell_length_a 7.3450(4)
_cell_length_b 11.5313(8)
_cell_length_c 23.7692(18)
_cell_measurement_reflns_used 2994
_cell_measurement_temperature 200.(2)
_cell_measurement_theta_max 27.0221
_cell_measurement_theta_min 2.4610
_cell_volume 2013.2(2)
_computing_cell_refinement 'SAINT V8.40B (Bruker Nano, Inc., 2019)'
_computing_data_collection 'APEX3 (Ver 2019.11, Bruker AXS Inc., 2020)'
_computing_data_reduction 'SAINT V8.40B (Bruker Nano, Inc., 2019)'
_computing_publication_material 'APEX3 (Ver 2019.11,Bruker AXS Inc., 2020)'
_computing_structure_refinement 'SHELXL-2018/3 (Sheldrick, 2018)'
_computing_structure_solution 'XT, VERSION 2018/2'
_diffrn_ambient_temperature 200.(2)
_diffrn_detector_area_resol_mean 8.3333
_diffrn_measured_fraction_theta_full 0.998
_diffrn_measured_fraction_theta_max 0.998
_diffrn_measurement_device 'APEX II CCD'
_diffrn_measurement_device_type 'CCD area detector'
_diffrn_measurement_method 'phi and omega scans'
_diffrn_radiation_monochromator graphite
_diffrn_radiation_probe x-ray
_diffrn_radiation_type MoK\a
_diffrn_radiation_wavelength 0.71073
_diffrn_reflns_av_R_equivalents 0.0608
_diffrn_reflns_av_unetI/netI 0.0635
_diffrn_reflns_limit_h_max 9
_diffrn_reflns_limit_h_min -6
_diffrn_reflns_limit_k_max 14
_diffrn_reflns_limit_k_min -14
_diffrn_reflns_limit_l_max 29
_diffrn_reflns_limit_l_min -27
_diffrn_reflns_number 12314
_diffrn_reflns_theta_full 25.24
_diffrn_reflns_theta_max 25.99
_diffrn_reflns_theta_min 1.71
_diffrn_source 'fine-focus sealed tube'
_diffrn_source_current 30.0
_diffrn_source_power 1.50
_diffrn_source_type 'Bruker X8APEX'
_diffrn_source_voltage 50
_exptl_absorpt_coefficient_mu 0.204
_exptl_absorpt_correction_T_max 0.97
_exptl_absorpt_correction_T_min 0.79
_exptl_absorpt_correction_type multi-scan
_exptl_absorpt_process_details
;
SADABS-2016/2 - Bruker AXS area detector scaling and absorption correction
;
_exptl_crystal_colour colourless
_exptl_crystal_density_diffrn 1.440
_exptl_crystal_density_method 'not measured'
_exptl_crystal_description block
_exptl_crystal_F_000 904
_exptl_crystal_size_max 0.280
_exptl_crystal_size_mid 0.200
_exptl_crystal_size_min 0.140
_refine_diff_density_max 0.269
_refine_diff_density_min -0.302
_refine_ls_abs_structure_details
;

Flack x determined using 1080 quotients [(I+)-(I-)]/[(I+)+(I-)]
(Parsons, Flack and Wagner, Acta Cryst. B69 (2013) 249-259).
;
_refine_ls_abs_structure_Flack -0.02(7)
_refine_ls_extinction_method none
_refine_ls_goodness_of_fit_ref 1.035
_refine_ls_hydrogen_treatment constr
_refine_ls_matrix_type full
_refine_ls_number_parameters 329
_refine_ls_number_reflns 3942
_refine_ls_number_restraints 371
_refine_ls_restrained_S_all 0.998
_refine_ls_R_factor_all 0.0649
_refine_ls_R_factor_gt 0.0456
_refine_ls_shift/su_max 0.001
_refine_ls_shift/su_mean 0.000
_refine_ls_structure_factor_coef Fsqd
_refine_ls_weighting_details 'w=1/[\s^2^(Fo^2^)+(0.0325P)^2^+0.2860P] where P=(Fo^2^+2Fc^2^)/3'
_refine_ls_weighting_scheme calc
_refine_ls_wR_factor_gt 0.0856
_refine_ls_wR_factor_ref 0.0945
_reflns_Friedel_coverage 0.734
_reflns_Friedel_fraction_full 1.000
_reflns_Friedel_fraction_max 1.000
_reflns_number_gt 3167
_reflns_number_total 3942
_reflns_threshold_expression 'I > 2\s(I)'
_cod_data_source_file d1sc01891d2.cif
_cod_data_source_block cyg380
_cod_depositor_comments
;
The following automatic conversions were performed:

data item '_diffrn_radiation_probe' value 'X-ray' was changed to
'x-ray' in accordance with the
/home/data/users/saulius/crontab/automatic-downloads/rss-feeds/RSC/lib/dictionaries/cif_core.dic
dictionary named 'cif_core.dic' version 2.4.2 last updated on
2011-04-26.

data item '_exptl_absorpt_correction_type' value 'Multi-Scan' was
changed to 'multi-scan' in accordance with the
/home/data/users/saulius/crontab/automatic-downloads/rss-feeds/RSC/lib/dictionaries/cif_core.dic
dictionary named 'cif_core.dic' version 2.4.2 last updated on
2011-04-26.

Automatic conversion script
Id: cif_fix_values 7556 2019-12-06 15:28:31Z antanas 
;
_cod_database_code 1562619

loop_
_space_group_symop_operation_xyz
'x, y, z'
'-x+1/2, -y, z+1/2'
'-x, y+1/2, -z+1/2'
'x+1/2, -y+1/2, -z'

loop_
_atom_site_type_symbol
_atom_site_label
_atom_site_fract_x
_atom_site_fract_y
_atom_site_fract_z
_atom_site_U_iso_or_equiv
_atom_site_adp_type
_atom_site_calc_flag
_atom_site_refinement_flags_adp
_atom_site_refinement_flags_occupancy
_atom_site_refinement_flags_posn
_atom_site_occupancy
_atom_site_disorder_assembly
_atom_site_disorder_group
C C1 0.2729(12) 0.4620(9) 0.5437(3) 0.040(2) Uani d U P DG 0.629(15) A 1
H H1 0.343302 0.497275 0.57255 0.048 Uiso calc U P R 0.629(15) A 1
C C2 0.3425(12) 0.4531(8) 0.4895(3) 0.055(3) Uani d U P DG 0.629(15) A 1
H H2 0.460513 0.482182 0.481302 0.066 Uiso calc U P R 0.629(15) A 1
C C3 0.2394(16) 0.4015(7) 0.4473(2) 0.056(3) Uani d U P DG 0.629(15) A 1
H H3 0.287003 0.395347 0.410293 0.067 Uiso calc U P R 0.629(15) A 1
C C4 0.0667(16) 0.3589(6) 0.4594(2) 0.059(3) Uani d U P DG 0.629(15) A 1
H H4 -0.003719 0.323603 0.430532 0.071 Uiso calc U P R 0.629(15) A 1
C C5 -0.0029(13) 0.3678(8) 0.5136(3) 0.050(2) Uani d U P DG 0.629(15) A 1
H H5 -0.120932 0.338694 0.52178 0.06 Uiso calc U P R 0.629(15) A 1
C C6 0.1002(13) 0.4194(10) 0.5557(2) 0.034(2) Uani d U P DG 0.629(15) A 1
C C7 0.0141(17) 0.4309(13) 0.6143(4) 0.031(3) Uani d U P D 0.629(15) A 1
H H7 -0.112191 0.461717 0.609436 0.037 Uiso calc U P R 0.629(15) A 1
C C8 0.0015(12) 0.3145(16) 0.6455(7) 0.032(3) Uani d U P D 0.629(15) A 1
H H8A -0.077865 0.323921 0.678808 0.039 Uiso calc U P R 0.629(15) A 1
H H8B -0.055733 0.256438 0.620394 0.039 Uiso calc U P R 0.629(15) A 1
C C1A 0.331(2) 0.4760(17) 0.5523(5) 0.050(4) Uani d U P DG 0.371(15) A 2
H H1A 0.383041 0.510606 0.584881 0.06 Uiso calc U P R 0.371(15) A 2
C C2A 0.430(2) 0.4708(13) 0.5026(6) 0.057(4) Uani d U P DG 0.371(15) A 2
H H2A 0.550016 0.501785 0.501149 0.069 Uiso calc U P R 0.371(15) A 2
C C3A 0.354(3) 0.4202(10) 0.4550(5) 0.052(4) Uani d U P DG 0.371(15) A 2
H H3A 0.422018 0.416662 0.421013 0.062 Uiso calc U P R 0.371(15) A 2
C C4A 0.179(3) 0.3749(11) 0.4571(4) 0.053(4) Uani d U P DG 0.371(15) A 2
H H4A 0.127044 0.34036 0.424608 0.063 Uiso calc U P R 0.371(15) A 2
C C5A 0.080(2) 0.3802(14) 0.5069(5) 0.043(3) Uani d U P DG 0.371(15) A 2
H H5A -0.039934 0.34918 0.508339 0.051 Uiso calc U P R 0.371(15) A 2
C C6A 0.156(2) 0.4307(17) 0.5545(4) 0.034(3) Uani d U P DG 0.371(15) A 2
C C7A 0.040(3) 0.434(2) 0.6082(6) 0.034(5) Uani d U P D 0.371(15) A 2
H H7A -0.083678 0.462948 0.597845 0.04 Uiso calc U P R 0.371(15) A 2
C C8A 0.017(2) 0.311(3) 0.6333(11) 0.036(5) Uani d U P D 0.371(15) A 2
H H8A1 -0.087346 0.311669 0.659629 0.043 Uiso calc U P R 0.371(15) A 2
H H8A2 -0.010899 0.256057 0.602679 0.043 Uiso calc U P R 0.371(15) A 2
C C9 0.1832(5) 0.2703(3) 0.66405(17) 0.0351(10) Uani d . . D 1.0 . .
C C10 0.1145(5) 0.5106(3) 0.65356(15) 0.0271(8) Uani d . . D 1.0 . .
C C11 0.0551(5) 0.6331(3) 0.65964(16) 0.0282(9) Uani d . . . 1.0 . .
C C12 -0.0030(6) 0.6968(3) 0.61346(17) 0.0388(9) Uani d . . . 1.0 . .
H H12 -0.011803 0.661385 0.577474 0.047 Uiso calc U . R 1.0 . .
C C13 -0.0479(6) 0.8126(3) 0.62042(19) 0.0438(11) Uani d . . . 1.0 . .
H H13 -0.084787 0.858592 0.589288 0.053 Uiso calc U . R 1.0 . .
C C14 -0.0378(5) 0.8591(3) 0.6735(2) 0.0439(11) Uani d . . . 1.0 . .
H H14 -0.068437 0.938592 0.677904 0.053 Uiso calc U . R 1.0 . .
C C15 0.0585(5) 0.6886(3) 0.71143(17) 0.0346(10) Uani d . . . 1.0 . .
H H15 0.095886 0.644955 0.743293 0.041 Uiso calc U . R 1.0 . .
C C16 0.5122(5) 0.3346(3) 0.77281(14) 0.0268(8) Uani d . . . 1.0 . .
C C17 0.4655(5) 0.2304(3) 0.79790(18) 0.0343(9) Uani d . . . 1.0 . .
H H17 0.429364 0.166022 0.775604 0.041 Uiso calc U . R 1.0 . .
C C18 0.4723(6) 0.2214(3) 0.85557(18) 0.0413(10) Uani d . . . 1.0 . .
H H18 0.439927 0.15102 0.873803 0.05 Uiso calc U . R 1.0 . .
C C19 0.5272(6) 0.3168(4) 0.88650(17) 0.0402(10) Uani d . . . 1.0 . .
C C20 0.5715(6) 0.4211(4) 0.86205(19) 0.0438(11) Uani d . . . 1.0 . .
H H20 0.606841 0.485448 0.884479 0.053 Uiso calc U . R 1.0 . .
C C21 0.5636(5) 0.4303(3) 0.80431(18) 0.0368(10) Uani d . . . 1.0 . .
H H21 0.593012 0.501384 0.786294 0.044 Uiso calc U . R 1.0 . .
N N1 0.3048(4) 0.3617(3) 0.67695(13) 0.0278(7) Uani d . . . 1.0 . .
N N2 0.2470(4) 0.4783(3) 0.68494(13) 0.0268(7) Uani d . . . 1.0 . .
N N3 0.0124(5) 0.8000(3) 0.71941(15) 0.0425(9) Uani d . . . 1.0 . .
N N4 0.5397(6) 0.3061(4) 0.94814(18) 0.0588(11) Uani d . . . 1.0 . .
O O1 0.2206(4) 0.1701(2) 0.67139(14) 0.0490(8) Uani d . . . 1.0 . .
O O2 0.5801(4) 0.2345(2) 0.67716(12) 0.0372(7) Uani d . . . 1.0 . .
O O3 0.6148(3) 0.4470(2) 0.68346(11) 0.0361(7) Uani d . . . 1.0 . .
O O4 0.6226(6) 0.3826(4) 0.97365(16) 0.0803(13) Uani d . . . 1.0 . .
O O5 0.4703(7) 0.2220(4) 0.96995(16) 0.1033(16) Uani d . . . 1.0 . .
S S1 0.52165(12) 0.34315(8) 0.69884(4) 0.0286(2) Uani d . . . 1.0 . .

loop_
_atom_site_aniso_label
_atom_site_aniso_U_11
_atom_site_aniso_U_22
_atom_site_aniso_U_33
_atom_site_aniso_U_12
_atom_site_aniso_U_13
_atom_site_aniso_U_23
C1 0.052(6) 0.040(5) 0.027(4) 0.006(4) 0.009(4) -0.002(4)
C2 0.073(6) 0.059(6) 0.031(5) 0.022(5) 0.015(4) 0.007(4)
C3 0.090(9) 0.049(5) 0.027(5) 0.030(6) 0.011(5) 0.000(4)
C4 0.108(8) 0.039(4) 0.030(4) 0.010(5) -0.014(5) -0.007(3)
C5 0.075(7) 0.044(4) 0.033(4) -0.005(5) -0.013(4) -0.004(3)
C6 0.049(5) 0.025(4) 0.028(4) 0.007(4) -0.003(3) 0.004(3)
C7 0.023(4) 0.043(6) 0.026(5) 0.002(4) -0.002(4) -0.007(4)
C8 0.034(5) 0.037(5) 0.025(6) -0.006(4) -0.002(4) -0.001(5)
C1A 0.069(9) 0.051(8) 0.030(7) -0.002(8) 0.005(6) -0.004(6)
C2A 0.085(10) 0.043(7) 0.043(8) 0.002(8) 0.014(7) 0.005(6)
C3A 0.096(10) 0.025(6) 0.034(7) 0.006(7) 0.012(8) 0.001(5)
C4A 0.089(10) 0.048(7) 0.021(6) 0.013(8) -0.001(7) -0.014(6)
C5A 0.064(8) 0.038(6) 0.026(6) 0.013(7) -0.005(6) -0.005(5)
C6A 0.061(9) 0.025(6) 0.017(6) 0.008(7) -0.009(5) -0.002(5)
C7A 0.037(9) 0.035(8) 0.029(8) 0.012(7) -0.011(6) -0.001(7)
C8A 0.031(8) 0.050(9) 0.025(10) -0.004(7) 0.000(6) -0.006(7)
C9 0.041(2) 0.034(2) 0.030(3) -0.002(2) 0.0033(18) -0.0003(19)
C10 0.025(2) 0.034(2) 0.022(2) 0.0016(17) 0.0021(16) 0.0008(16)
C11 0.023(2) 0.0331(19) 0.029(2) 0.0043(16) 0.0016(15) 0.0027(16)
C12 0.039(2) 0.044(2) 0.034(2) 0.006(2) -0.001(2) 0.0035(18)
C13 0.048(3) 0.039(2) 0.044(3) 0.007(2) 0.002(2) 0.016(2)
C14 0.040(2) 0.030(2) 0.062(3) 0.004(2) 0.004(2) 0.001(2)
C15 0.037(2) 0.036(2) 0.031(2) 0.0055(18) 0.0007(17) 0.0021(17)
C16 0.0255(18) 0.0290(17) 0.026(2) 0.0060(19) -0.0007(15) -0.0012(16)
C17 0.039(2) 0.0318(19) 0.032(2) -0.0002(18) -0.001(2) -0.0009(18)
C18 0.048(3) 0.038(2) 0.038(3) 0.003(2) 0.003(2) 0.0106(19)
C19 0.042(2) 0.054(3) 0.025(2) 0.011(2) 0.0007(19) 0.0030(19)
C20 0.052(3) 0.041(2) 0.038(3) 0.003(2) -0.008(2) -0.009(2)
C21 0.047(2) 0.0297(19) 0.034(2) -0.0017(18) -0.0062(19) 0.0017(18)
N1 0.0280(16) 0.0262(16) 0.0290(19) 0.0029(14) -0.0029(13) -0.0014(14)
N2 0.0294(17) 0.0250(16) 0.0261(19) 0.0035(14) 0.0008(13) -0.0013(13)
N3 0.047(2) 0.0345(17) 0.046(2) 0.0085(18) -0.0002(18) -0.0064(15)
N4 0.077(3) 0.066(3) 0.033(2) 0.020(2) -0.002(2) 0.006(2)
O1 0.0523(18) 0.0292(15) 0.066(2) 0.0008(15) -0.0013(15) 0.0019(16)
O2 0.0390(16) 0.0376(14) 0.0349(17) 0.0114(13) 0.0004(13) -0.0062(13)
O3 0.0303(14) 0.0393(16) 0.0389(18) -0.0005(13) 0.0051(12) 0.0065(13)
O4 0.117(3) 0.085(3) 0.039(2) 0.017(3) -0.020(2) -0.012(2)
O5 0.163(5) 0.110(3) 0.037(2) -0.026(3) 0.005(3) 0.021(2)
S1 0.0275(5) 0.0312(5) 0.0271(5) 0.0050(4) 0.0021(4) -0.0001(4)

loop_
_atom_type_symbol
_atom_type_description
_atom_type_scat_dispersion_real
_atom_type_scat_dispersion_imag
_atom_type_scat_source
C C 0.0033 0.0016 'International Tables Vol C Tables 4.2.6.8 and 6.1.1.4'
H H 0.0000 0.0000 'International Tables Vol C Tables 4.2.6.8 and 6.1.1.4'
N N 0.0061 0.0033 'International Tables Vol C Tables 4.2.6.8 and 6.1.1.4'
O O 0.0106 0.0060 'International Tables Vol C Tables 4.2.6.8 and 6.1.1.4'
S S 0.1246 0.1234 'International Tables Vol C Tables 4.2.6.8 and 6.1.1.4'

loop_
_geom_angle_atom_site_label_1
_geom_angle_atom_site_label_2
_geom_angle_atom_site_label_3
_geom_angle_site_symmetry_1
_geom_angle_site_symmetry_3
_geom_angle
_geom_angle_publ_flag
C2 C1 C6 . . 120.0 ?
C1 C2 C3 . . 120.0 ?
C4 C3 C2 . . 120.0 ?
C3 C4 C5 . . 120.0 ?
C6 C5 C4 . . 120.0 ?
C5 C6 C1 . . 120.0 ?
C5 C6 C7 . . 117.8(5) ?
C1 C6 C7 . . 122.1(5) ?
C10 C7 C6 . . 114.5(6) ?
C10 C7 C8 . . 105.3(13) ?
C6 C7 C8 . . 112.8(8) ?
C9 C8 C7 . . 112.7(12) ?
C2A C1A C6A . . 120.0 ?
C1A C2A C3A . . 120.0 ?
C4A C3A C2A . . 120.0 ?
C3A C4A C5A . . 120.0 ?
C4A C5A C6A . . 120.0 ?
C5A C6A C1A . . 120.0 ?
C5A C6A C7A . . 117.6(7) ?
C1A C6A C7A . . 122.4(7) ?
C10 C7A C6A . . 114.1(9) ?
C10 C7A C8A . . 108.(2) ?
C6A C7A C8A . . 111.3(12) ?
C9 C8A C7A . . 113.(2) ?
O1 C9 N1 . . 122.7(4) ?
O1 C9 C8 . . 125.1(8) ?
N1 C9 C8 . . 111.9(8) ?
O1 C9 C8A . . 124.1(15) ?
N1 C9 C8A . . 112.6(14) ?
N2 C10 C11 . . 116.3(3) ?
N2 C10 C7A . . 121.6(12) ?
C11 C10 C7A . . 121.7(12) ?
N2 C10 C7 . . 123.8(8) ?
C11 C10 C7 . . 119.8(8) ?
C12 C11 C15 . . 117.6(3) ?
C12 C11 C10 . . 121.1(3) ?
C15 C11 C10 . . 121.3(3) ?
C13 C12 C11 . . 119.3(4) ?
C14 C13 C12 . . 118.3(4) ?
N3 C14 C13 . . 124.5(4) ?
N3 C15 C11 . . 124.2(4) ?
C21 C16 C17 . . 121.7(4) ?
C21 C16 S1 . . 118.9(3) ?
C17 C16 S1 . . 119.2(3) ?
C18 C17 C16 . . 119.1(4) ?
C17 C18 C19 . . 118.7(4) ?
C20 C19 C18 . . 122.7(4) ?
C20 C19 N4 . . 118.6(4) ?
C18 C19 N4 . . 118.7(4) ?
C19 C20 C21 . . 118.6(4) ?
C20 C21 C16 . . 119.2(4) ?
C9 N1 N2 . . 123.0(3) ?
C9 N1 S1 . . 124.6(2) ?
N2 N1 S1 . . 111.1(2) ?
C10 N2 N1 . . 115.1(3) ?
C14 N3 C15 . . 116.2(3) ?
O5 N4 O4 . . 124.8(5) ?
O5 N4 C19 . . 117.8(5) ?
O4 N4 C19 . . 117.4(4) ?
O2 S1 O3 . . 120.15(15) ?
O2 S1 N1 . . 106.55(16) ?
O3 S1 N1 . . 105.49(16) ?
O2 S1 C16 . . 108.92(17) ?
O3 S1 C16 . . 108.74(17) ?
N1 S1 C16 . . 106.10(16) ?

loop_
_geom_bond_atom_site_label_1
_geom_bond_atom_site_label_2
_geom_bond_site_symmetry_2
_geom_bond_distance
_geom_bond_publ_flag
C1 C2 . 1.39 ?
C1 C6 . 1.39 ?
C2 C3 . 1.39 ?
C3 C4 . 1.39 ?
C4 C5 . 1.39 ?
C5 C6 . 1.39 ?
C6 C7 . 1.533(7) ?
C7 C10 . 1.503(7) ?
C7 C8 . 1.537(8) ?
C8 C9 . 1.495(8) ?
C1A C2A . 1.39 ?
C1A C6A . 1.39 ?
C2A C3A . 1.39 ?
C3A C4A . 1.39 ?
C4A C5A . 1.39 ?
C5A C6A . 1.39 ?
C6A C7A . 1.534(10) ?
C7A C10 . 1.501(9) ?
C7A C8A . 1.541(11) ?
C8A C9 . 1.497(10) ?
C9 O1 . 1.201(5) ?
C9 N1 . 1.415(5) ?
C10 N2 . 1.281(5) ?
C10 C11 . 1.486(5) ?
C11 C12 . 1.388(5) ?
C11 C15 . 1.388(5) ?
C12 C13 . 1.385(5) ?
C13 C14 . 1.372(6) ?
C14 N3 . 1.338(5) ?
C15 N3 . 1.342(5) ?
C16 C21 . 1.385(5) ?
C16 C17 . 1.385(5) ?
C16 S1 . 1.762(3) ?
C17 C18 . 1.376(6) ?
C18 C19 . 1.384(6) ?
C19 C20 . 1.374(6) ?
C19 N4 . 1.473(6) ?
C20 C21 . 1.378(6) ?
N1 N2 . 1.423(4) ?
N1 S1 . 1.689(3) ?
N4 O5 . 1.212(5) ?
N4 O4 . 1.231(5) ?
O2 S1 . 1.422(3) ?
O3 S1 . 1.427(3) ?
